data_2236323
loop_
_publ_author_name
'Sidra, Lala Rukh'
'Khan, Islam Ullah'
'Yar, Muhammad'
'Simpson, Jim'

_publ_section_title
;
 2-(1<i>H</i>-Indol-3-yl)acetohydrazide
;
_journal_coeditor_code HG5253
_journal_issue 11
_journal_name_full 'Acta Crystallographica Section E'
_journal_page_first o3140
_journal_page_last o3141
_journal_paper_doi 10.1107/S1600536812041694
_journal_volume 68
_journal_year 2012
_chemical_formula_iupac 'C10 H11 N3 O'
_chemical_formula_moiety 'C10 H11 N3 O'
_chemical_formula_sum 'C10 H11 N3 O'
_chemical_formula_weight 189.22
_chemical_name_systematic
;
2-(1<i>H</i>-Indol-3-yl)acetohydrazide
;
_space_group_IT_number 61
_symmetry_cell_setting orthorhombic
_symmetry_space_group_name_Hall '-P 2ac 2ab'
_symmetry_space_group_name_H-M 'P b c a'
_atom_sites_solution_hydrogens geom
_atom_sites_solution_primary direct
_atom_sites_solution_secondary difmap
_audit_creation_method SHELXL-97
_cell_angle_alpha 90.00
_cell_angle_beta 90.00
_cell_angle_gamma 90.00
_cell_formula_units_Z 8
_cell_length_a 12.1599(7)
_cell_length_b 9.6153(4)
_cell_length_c 16.2345(8)
_cell_measurement_reflns_used 1251
_cell_measurement_temperature 296(2)
_cell_measurement_theta_max 22.08
_cell_measurement_theta_min 2.98
_cell_volume 1898.16(16)
_computing_cell_refinement 'APEX2 and SAINT (Bruker 2005)'
_computing_data_collection 'APEX2 (Bruker 2005)'
_computing_data_reduction 'SAINT (Bruker 2005)'
_computing_molecular_graphics
;
ORTEP-3 (Farrugia, 1997) and <i>Mercury</i> (Macrae <i>et al.</i>,
2008)
;
_computing_publication_material
;
SHELXL-97, enCIFer (Allen <i>et al.</i>, 2004), PLATON (Spek,
2009),
PublCIF (Westrip 2010)
;
_computing_structure_refinement
;
SHELXL97 (Sheldrick, 2008)
;
_computing_structure_solution
;
SHELXS97 (Sheldrick, 2008)
;
_diffrn_ambient_temperature 296(2)
_diffrn_measured_fraction_theta_full 0.988
_diffrn_measured_fraction_theta_max 0.988
_diffrn_measurement_device_type 'Bruker APEXII CCD area detector'
_diffrn_measurement_method '\f and \w scans'
_diffrn_radiation_monochromator graphite
_diffrn_radiation_source 'fine-focus sealed tube'
_diffrn_radiation_type MoK\a
_diffrn_radiation_wavelength 0.71073
_diffrn_reflns_av_R_equivalents 0.0393
_diffrn_reflns_av_sigmaI/netI 0.0451
_diffrn_reflns_limit_h_max 14
_diffrn_reflns_limit_h_min -16
_diffrn_reflns_limit_k_max 12
_diffrn_reflns_limit_k_min -12
_diffrn_reflns_limit_l_max 21
_diffrn_reflns_limit_l_min -20
_diffrn_reflns_number 8600
_diffrn_reflns_theta_full 28.33
_diffrn_reflns_theta_max 28.33
_diffrn_reflns_theta_min 2.98
_diffrn_standards_number 0
_exptl_absorpt_coefficient_mu 0.090
_exptl_absorpt_correction_type none
_exptl_crystal_colour colorless
_exptl_crystal_density_diffrn 1.324
_exptl_crystal_density_method 'not measured'
_exptl_crystal_description prism
_exptl_crystal_F_000 800
_exptl_crystal_size_max 0.17
_exptl_crystal_size_mid 0.14
_exptl_crystal_size_min 0.11
_refine_diff_density_max 0.160
_refine_diff_density_min -0.159
_refine_ls_extinction_method none
_refine_ls_goodness_of_fit_ref 0.998
_refine_ls_hydrogen_treatment mixed
_refine_ls_matrix_type full
_refine_ls_number_parameters 139
_refine_ls_number_reflns 2329
_refine_ls_number_restraints 0
_refine_ls_restrained_S_all 0.998
_refine_ls_R_factor_all 0.0999
_refine_ls_R_factor_gt 0.0457
_refine_ls_shift/su_max 0.000
_refine_ls_shift/su_mean 0.000
_refine_ls_structure_factor_coef Fsqd
_refine_ls_weighting_details 'calc w=1/[\s^2^(Fo^2^)+(0.0512P)^2^+0.1536P] where P=(Fo^2^+2Fc^2^)/3'
_refine_ls_weighting_scheme calc
_refine_ls_wR_factor_gt 0.1013
_refine_ls_wR_factor_ref 0.1219
_reflns_number_gt 1294
_reflns_number_total 2329
_reflns_threshold_expression I>2\s(I)
_cod_data_source_file hg5253.cif
_cod_data_source_block I
_cod_database_code 2236323
_cod_database_fobs_code 2236323

loop_
_symmetry_equiv_pos_as_xyz
'x, y, z'
'-x+1/2, -y, z+1/2'
'-x, y+1/2, -z+1/2'
'x+1/2, -y+1/2, -z'
'-x, -y, -z'
'x-1/2, y, -z-1/2'
'x, -y-1/2, z-1/2'
'-x-1/2, y-1/2, z'

loop_
_atom_site_type_symbol
_atom_site_label
_atom_site_fract_x
_atom_site_fract_y
_atom_site_fract_z
_atom_site_U_iso_or_equiv
_atom_site_adp_type
_atom_site_calc_flag
_atom_site_refinement_flags
_atom_site_occupancy
_atom_site_symmetry_multiplicity
N N1 0.51122(13) 0.27482(16) 0.60889(11) 0.0549(5) Uani d . 1 1
H H1N 0.5591(17) 0.321(2) 0.5893(12) 0.066 Uiso d . 1 1
C C1 0.45025(15) 0.30809(17) 0.67668(12) 0.0463(5) Uani d . 1 1
C C2 0.46525(18) 0.4106(2) 0.73576(14) 0.0615(6) Uani d . 1 1
H H2 0.5251 0.4707 0.7335 0.074 Uiso calc R 1 1
C C3 0.3892(2) 0.4202(2) 0.79725(14) 0.0683(6) Uani d . 1 1
H H3 0.3980 0.4878 0.8377 0.082 Uiso calc R 1 1
C C4 0.29916(19) 0.3318(2) 0.80094(13) 0.0664(6) Uani d . 1 1
H H4 0.2479 0.3428 0.8430 0.080 Uiso calc R 1 1
C C5 0.28434(16) 0.22822(19) 0.74347(12) 0.0542(5) Uani d . 1 1
H H5 0.2242 0.1687 0.7466 0.065 Uiso calc R 1 1
C C6 0.36154(14) 0.21440(16) 0.68030(11) 0.0418(4) Uani d . 1 1
C C7 0.37296(14) 0.12255(16) 0.61199(11) 0.0437(4) Uani d . 1 1
C C8 0.46342(15) 0.16439(18) 0.57039(12) 0.0512(5) Uani d . 1 1
H H8 0.4894 0.1235 0.5222 0.061 Uiso calc R 1 1
C C9 0.29943(16) 0.00197(17) 0.59225(12) 0.0526(5) Uani d . 1 1
H H9A 0.2600 -0.0243 0.6418 0.063 Uiso calc R 1 1
H H9B 0.3448 -0.0764 0.5762 0.063 Uiso calc R 1 1
C C10 0.21718(14) 0.02925(16) 0.52500(11) 0.0404(4) Uani d . 1 1
O O10 0.18296(11) 0.14649(11) 0.50855(8) 0.0575(4) Uani d . 1 1
N N2 0.18364(13) -0.08386(15) 0.48613(10) 0.0505(4) Uani d . 1 1
H H2N 0.2143(16) -0.165(2) 0.4996(11) 0.061 Uiso d . 1 1
N N3 0.09921(17) -0.07433(16) 0.42677(12) 0.0631(5) Uani d . 1 1
H H3N1 0.1226(17) -0.128(2) 0.3824(13) 0.076 Uiso d . 1 1
H H3N2 0.0381(19) -0.125(2) 0.4406(14) 0.076 Uiso d . 1 1

loop_
_atom_site_aniso_label
_atom_site_aniso_U_11
_atom_site_aniso_U_22
_atom_site_aniso_U_33
_atom_site_aniso_U_12
_atom_site_aniso_U_13
_atom_site_aniso_U_23
N1 0.0422(9) 0.0513(10) 0.0711(12) -0.0088(7) 0.0042(9) 0.0060(9)
C1 0.0431(10) 0.0411(9) 0.0548(11) -0.0031(7) -0.0091(9) 0.0057(9)
C2 0.0620(14) 0.0526(11) 0.0699(15) -0.0112(10) -0.0161(12) -0.0005(10)
C3 0.0867(17) 0.0570(13) 0.0612(14) 0.0031(12) -0.0161(13) -0.0101(11)
C4 0.0741(15) 0.0708(14) 0.0542(13) 0.0138(12) 0.0036(11) 0.0026(11)
C5 0.0498(11) 0.0527(11) 0.0600(12) -0.0022(9) 0.0011(10) 0.0136(10)
C6 0.0415(9) 0.0341(8) 0.0497(10) 0.0006(7) -0.0065(8) 0.0085(8)
C7 0.0442(10) 0.0335(8) 0.0534(11) 0.0010(7) -0.0056(9) 0.0087(8)
C8 0.0537(11) 0.0422(10) 0.0577(12) 0.0064(8) 0.0021(10) 0.0009(9)
C9 0.0625(12) 0.0328(9) 0.0624(12) -0.0039(8) -0.0095(10) 0.0070(8)
C10 0.0444(10) 0.0282(8) 0.0485(10) -0.0012(7) 0.0029(8) 0.0015(7)
O10 0.0671(9) 0.0300(6) 0.0752(9) 0.0049(6) -0.0198(7) -0.0020(6)
N2 0.0627(10) 0.0292(8) 0.0594(10) 0.0020(7) -0.0114(9) -0.0020(7)
N3 0.0782(13) 0.0455(10) 0.0656(12) -0.0004(8) -0.0177(11) -0.0082(8)

loop_
_atom_type_symbol
_atom_type_description
_atom_type_scat_dispersion_real
_atom_type_scat_dispersion_imag
_atom_type_scat_source
C C 0.0033 0.0016 'International Tables Vol C Tables 4.2.6.8 and 6.1.1.4'
H H 0.0000 0.0000 'International Tables Vol C Tables 4.2.6.8 and 6.1.1.4'
N N 0.0061 0.0033 'International Tables Vol C Tables 4.2.6.8 and 6.1.1.4'
O O 0.0106 0.0060 'International Tables Vol C Tables 4.2.6.8 and 6.1.1.4'

loop_
_geom_angle_atom_site_label_1
_geom_angle_atom_site_label_2
_geom_angle_atom_site_label_3
_geom_angle
C8 N1 C1 108.72(15)
C8 N1 H1N 124.2(15)
C1 N1 H1N 125.9(15)
N1 C1 C2 130.74(18)
N1 C1 C6 107.46(16)
C2 C1 C6 121.79(18)
C3 C2 C1 117.75(19)
C3 C2 H2 121.1
C1 C2 H2 121.1
C2 C3 C4 121.66(19)
C2 C3 H3 119.2
C4 C3 H3 119.2
C5 C4 C3 121.2(2)
C5 C4 H4 119.4
C3 C4 H4 119.4
C4 C5 C6 118.58(18)
C4 C5 H5 120.7
C6 C5 H5 120.7
C5 C6 C1 119.03(17)
C5 C6 C7 134.12(16)
C1 C6 C7 106.84(16)
C8 C7 C6 106.48(15)
C8 C7 C9 127.50(18)
C6 C7 C9 126.01(16)
C7 C8 N1 110.48(17)
C7 C8 H8 124.8
N1 C8 H8 124.8
C7 C9 C10 114.65(14)
C7 C9 H9A 108.6
C10 C9 H9A 108.6
C7 C9 H9B 108.6
C10 C9 H9B 108.6
H9A C9 H9B 107.6
O10 C10 N2 123.07(16)
O10 C10 C9 122.82(15)
N2 C10 C9 114.10(14)
C10 N2 N3 119.81(15)
C10 N2 H2N 118.4(12)
N3 N2 H2N 121.8(12)
N2 N3 H3N1 105.6(13)
N2 N3 H3N2 112.8(15)
H3N1 N3 H3N2 97.9(18)

loop_
_geom_bond_atom_site_label_1
_geom_bond_atom_site_label_2
_geom_bond_distance
N1 C8 1.362(2)
N1 C1 1.365(3)
N1 H1N 0.80(2)
C1 C2 1.387(3)
C1 C6 1.407(2)
C2 C3 1.364(3)
C2 H2 0.9300
C3 C4 1.388(3)
C3 H3 0.9300
C4 C5 1.377(3)
C4 H4 0.9300
C5 C6 1.397(2)
C5 H5 0.9300
C6 C7 1.425(2)
C7 C8 1.352(2)
C7 C9 1.499(2)
C8 H8 0.9300
C9 C10 1.504(2)
C9 H9A 0.9700
C9 H9B 0.9700
C10 O10 1.2310(18)
C10 N2 1.322(2)
N2 N3 1.411(2)
N2 H2N 0.89(2)
N3 H3N1 0.93(2)
N3 H3N2 0.92(2)

loop_
_geom_hbond_atom_site_label_D
_geom_hbond_atom_site_label_H
_geom_hbond_atom_site_label_A
_geom_hbond_site_symmetry_A
_geom_hbond_distance_DH
_geom_hbond_distance_HA
_geom_hbond_distance_DA
_geom_hbond_angle_DHA
N1 H1N O10 4_556 0.80(2) 2.21(2) 2.927(2) 149.4(19)
N1 H1N N3 4_556 0.80(2) 2.50(2) 3.126(2) 136.6(19)
N2 H2N O10 8_655 0.89(2) 2.20(2) 3.0799(19) 166.3(17)
C9 H9A Cg2 7_545 0.97 2.73 3.644(2) 157

loop_
_geom_torsion_atom_site_label_1
_geom_torsion_atom_site_label_2
_geom_torsion_atom_site_label_3
_geom_torsion_atom_site_label_4
_geom_torsion
C8 N1 C1 C2 179.29(19)
C8 N1 C1 C6 0.1(2)
N1 C1 C2 C3 179.47(19)
C6 C1 C2 C3 -1.5(3)
C1 C2 C3 C4 -0.5(3)
C2 C3 C4 C5 1.6(3)
C3 C4 C5 C6 -0.7(3)
C4 C5 C6 C1 -1.2(2)
C4 C5 C6 C7 -179.92(18)
N1 C1 C6 C5 -178.42(15)
C2 C1 C6 C5 2.3(3)
N1 C1 C6 C7 0.62(18)
C2 C1 C6 C7 -178.61(16)
C5 C6 C7 C8 177.68(18)
C1 C6 C7 C8 -1.15(18)
C5 C6 C7 C9 -3.4(3)
C1 C6 C7 C9 177.72(16)
C6 C7 C8 N1 1.3(2)
C9 C7 C8 N1 -177.58(16)
C1 N1 C8 C7 -0.9(2)
C8 C7 C9 C10 -79.8(2)
C6 C7 C9 C10 101.5(2)
C7 C9 C10 O10 -26.0(3)
C7 C9 C10 N2 155.06(17)
O10 C10 N2 N3 -4.6(3)
C9 C10 N2 N3 174.30(17)

loop_
_cod_related_entry_id
_cod_related_entry_database
_cod_related_entry_code
1 ChemSpider 20291
